data_4336650
loop_
_publ_author_name
'Chi Zhang'
'Kai-Ni Wang'
'Min Ji'
'Yong-Lin An'

_publ_section_title
;
 Mild Solvothermal Syntheses of Thioargentates A-Ag-S (A = K, Rb, Cs) and
 A-Ag-Ge-S (A = Na, Rb): Crucial Role of Excess Sulfur
;
_journal_name_full 'Inorganic Chemistry'
_journal_page_first 12367
_journal_page_last 12371
_journal_paper_doi 10.1021/ic402092r
_journal_volume 52
_journal_year 2013
_chemical_formula_sum 'Ag2 Ge Rb2 S4'
_chemical_formula_weight 587.51
_chemical_name_common Compound-5
_chemical_name_systematic
; 
 ? 
;
_space_group_IT_number 15
_symmetry_cell_setting monoclinic
_symmetry_space_group_name_Hall '-C 2yc'
_symmetry_space_group_name_H-M 'C 1 2/c 1'
_atom_sites_solution_hydrogens none
_atom_sites_solution_primary direct
_atom_sites_solution_secondary difmap
_audit_creation_method SHELXL-97
_cell_angle_alpha 90.00
_cell_angle_beta 115.664(2)
_cell_angle_gamma 90.00
_cell_formula_units_Z 4
_cell_length_a 7.4774(3)
_cell_length_b 22.1120(7)
_cell_length_c 6.2963(2)
_cell_measurement_temperature 296
_cell_volume 938.33(6)
_computing_cell_refinement 'Bruker SMART'
_computing_data_collection 'Bruker SMART'
_computing_data_reduction 'Bruker SAINT'
_computing_molecular_graphics 'Bruker SHELXTL'
_computing_publication_material 'Bruker SHELXTL'
_computing_structure_refinement 'SHELXL-97 (Sheldrick, 1997)'
_computing_structure_solution 'SHELXS-97 (Sheldrick, 1990)'
_diffrn_ambient_temperature 296
_diffrn_measured_fraction_theta_full 0.998
_diffrn_measured_fraction_theta_max 0.998
_diffrn_measurement_device_type 'CCD area detector'
_diffrn_measurement_method 'phi and omega scans'
_diffrn_radiation_monochromator graphite
_diffrn_radiation_source 'fine-focus sealed tube'
_diffrn_radiation_type MoK\a
_diffrn_radiation_wavelength 0.71073
_diffrn_reflns_av_R_equivalents 0.0460
_diffrn_reflns_av_sigmaI/netI 0.0488
_diffrn_reflns_limit_h_max 8
_diffrn_reflns_limit_h_min -5
_diffrn_reflns_limit_k_max 26
_diffrn_reflns_limit_k_min -26
_diffrn_reflns_limit_l_max 6
_diffrn_reflns_limit_l_min -7
_diffrn_reflns_number 2650
_diffrn_reflns_theta_full 25.00
_diffrn_reflns_theta_max 25.00
_diffrn_reflns_theta_min 3.16
_exptl_absorpt_coefficient_mu 18.428
_exptl_absorpt_correction_T_max 0.1565
_exptl_absorpt_correction_T_min 0.0789
_exptl_absorpt_correction_type empirical
_exptl_crystal_colour 'pale yellow'
_exptl_crystal_density_diffrn 4.159
_exptl_crystal_description polyhedral
_exptl_crystal_F_000 1056
_exptl_crystal_size_max 0.28
_exptl_crystal_size_mid 0.21
_exptl_crystal_size_min 0.16
_refine_diff_density_max 1.302
_refine_diff_density_min -1.468
_refine_diff_density_rms 0.336
_refine_ls_extinction_coef 0.0014(3)
_refine_ls_extinction_expression Fc^*^=kFc[1+0.001xFc^2^\l^3^/sin(2\q)]^-1/4^
_refine_ls_extinction_method SHELXL
_refine_ls_goodness_of_fit_ref 0.887
_refine_ls_hydrogen_treatment none
_refine_ls_matrix_type full
_refine_ls_number_parameters 45
_refine_ls_number_reflns 830
_refine_ls_number_restraints 0
_refine_ls_restrained_S_all 0.887
_refine_ls_R_factor_all 0.0390
_refine_ls_R_factor_gt 0.0375
_refine_ls_shift/su_max 0.001
_refine_ls_shift/su_mean 0.000
_refine_ls_structure_factor_coef Fsqd
_refine_ls_weighting_details 'calc w=1/[\s^2^(Fo^2^)+(0.1000P)^2^+0.0000P] where P=(Fo^2^+2Fc^2^)/3'
_refine_ls_weighting_scheme calc
_refine_ls_wR_factor_gt 0.1063
_refine_ls_wR_factor_ref 0.1077
_reflns_number_gt 781
_reflns_number_total 830
_reflns_threshold_expression >2sigma(I)
_cod_data_source_file ic402092r_si_001_5.cif
_cod_data_source_block 5
_cod_database_code 4336650

loop_
_symmetry_equiv_pos_as_xyz
'x, y, z'
'-x, y, -z+1/2'
'x+1/2, y+1/2, z'
'-x+1/2, y+1/2, -z+1/2'
'-x, -y, -z'
'x, -y, z-1/2'
'-x+1/2, -y+1/2, -z'
'x+1/2, -y+1/2, z-1/2'

loop_
_atom_site_label
_atom_site_type_symbol
_atom_site_fract_x
_atom_site_fract_y
_atom_site_fract_z
_atom_site_U_iso_or_equiv
_atom_site_adp_type
_atom_site_occupancy
_atom_site_symmetry_multiplicity
_atom_site_calc_flag
_atom_site_refinement_flags
Ge1Z Ge 0.5000 0.37598(3) 0.2500 0.0142(3) Uani 1 2 d S
Ag2 Ag 0.5000 0.53169(3) 0.2500 0.0321(3) Uani 1 2 d S
Ag3 Ag 0.5000 0.68559(4) 0.2500 0.0421(4) Uani 1 2 d S
S6Z S 0.2965(2) 0.43299(5) -0.0492(3) 0.0196(4) Uani 1 1 d .
S7 S 0.70069(19) 0.31859(6) 0.1605(2) 0.0198(4) Uani 1 1 d .
Rb1 Rb 0.5000 0.19130(3) 0.2500 0.0318(3) Uani 1 2 d S
Rb2 Rb 1.0000 0.43880(3) 0.2500 0.0340(4) Uani 1 2 d S

loop_
_atom_site_aniso_label
_atom_site_aniso_U_11
_atom_site_aniso_U_22
_atom_site_aniso_U_33
_atom_site_aniso_U_23
_atom_site_aniso_U_13
_atom_site_aniso_U_12
Ge1Z 0.0136(5) 0.0185(5) 0.0114(5) 0.000 0.0062(4) 0.000
Ag2 0.0376(5) 0.0395(5) 0.0270(5) 0.000 0.0214(4) 0.000
Ag3 0.0322(5) 0.0804(7) 0.0134(5) 0.000 0.0096(4) 0.000
S6Z 0.0174(8) 0.0247(7) 0.0161(8) 0.0045(5) 0.0068(6) 0.0022(5)
S7 0.0188(7) 0.0264(7) 0.0154(9) -0.0023(5) 0.0085(7) 0.0038(5)
Rb1 0.0317(6) 0.0234(5) 0.0269(6) 0.000 0.0001(4) 0.000
Rb2 0.0339(6) 0.0281(6) 0.0522(7) 0.000 0.0299(5) 0.000

loop_
_atom_type_symbol
_atom_type_description
_atom_type_scat_dispersion_real
_atom_type_scat_dispersion_imag
_atom_type_scat_source
S S 0.1246 0.1234 'International Tables Vol C Tables 4.2.6.8 and 6.1.1.4'
Ge Ge 0.1547 1.8001 'International Tables Vol C Tables 4.2.6.8 and 6.1.1.4'
Rb Rb -0.9393 2.9676 'International Tables Vol C Tables 4.2.6.8 and 6.1.1.4'
Ag Ag -0.8971 1.1015 'International Tables Vol C Tables 4.2.6.8 and 6.1.1.4'

loop_
_geom_angle_atom_site_label_1
_geom_angle_atom_site_label_2
_geom_angle_atom_site_label_3
_geom_angle
_geom_angle_site_symmetry_1
_geom_angle_site_symmetry_3
S7 Ge1Z S7 110.14(7) 2_655 .
S7 Ge1Z S6Z 113.47(5) 2_655 2_655
S7 Ge1Z S6Z 104.43(6) . 2_655
S7 Ge1Z S6Z 104.43(6) 2_655 .
S7 Ge1Z S6Z 113.47(5) . .
S6Z Ge1Z S6Z 111.13(8) 2_655 .
S7 Ge1Z Rb1 58.72(4) 2_655 7
S7 Ge1Z Rb1 95.28(4) . 7
S6Z Ge1Z Rb1 160.27(4) 2_655 7
S6Z Ge1Z Rb1 58.70(4) . 7
S7 Ge1Z Rb1 95.28(4) 2_655 7_656
S7 Ge1Z Rb1 58.72(4) . 7_656
S6Z Ge1Z Rb1 58.70(4) 2_655 7_656
S6Z Ge1Z Rb1 160.27(4) . 7_656
Rb1 Ge1Z Rb1 136.20(3) 7 7_656
S7 Ge1Z Rb2 159.60(4) 2_655 .
S7 Ge1Z Rb2 57.42(4) . .
S6Z Ge1Z Rb2 60.42(4) 2_655 .
S6Z Ge1Z Rb2 95.73(4) . .
Rb1 Ge1Z Rb2 133.486(3) 7 .
Rb1 Ge1Z Rb2 64.637(9) 7_656 .
S7 Ge1Z Rb2 57.42(4) 2_655 1_455
S7 Ge1Z Rb2 159.60(4) . 1_455
S6Z Ge1Z Rb2 95.73(4) 2_655 1_455
S6Z Ge1Z Rb2 60.42(4) . 1_455
Rb1 Ge1Z Rb2 64.637(9) 7 1_455
Rb1 Ge1Z Rb2 133.486(3) 7_656 1_455
Rb2 Ge1Z Rb2 139.24(3) . 1_455
S7 Ge1Z Rb1 55.07(4) 2_655 .
S7 Ge1Z Rb1 55.07(4) . .
S6Z Ge1Z Rb1 124.43(4) 2_655 .
S6Z Ge1Z Rb1 124.43(4) . .
Rb1 Ge1Z Rb1 68.098(13) 7 .
Rb1 Ge1Z Rb1 68.098(13) 7_656 .
Rb2 Ge1Z Rb1 110.381(15) . .
Rb2 Ge1Z Rb1 110.381(15) 1_455 .
S6Z Ag2 S6Z 143.41(6) 6_566 5_665
S6Z Ag2 S6Z 107.88(5) 6_566 .
S6Z Ag2 S6Z 99.97(4) 5_665 .
S6Z Ag2 S6Z 99.97(4) 6_566 2_655
S6Z Ag2 S6Z 107.88(5) 5_665 2_655
S6Z Ag2 S6Z 80.23(6) . 2_655
S6Z Ag2 Rb2 97.19(4) 6_566 5_766
S6Z Ag2 Rb2 76.45(4) 5_665 5_766
S6Z Ag2 Rb2 137.60(4) . 5_766
S6Z Ag2 Rb2 61.78(3) 2_655 5_766
S6Z Ag2 Rb2 76.45(4) 6_566 5_665
S6Z Ag2 Rb2 97.19(4) 5_665 5_665
S6Z Ag2 Rb2 61.78(3) . 5_665
S6Z Ag2 Rb2 137.60(4) 2_655 5_665
Rb2 Ag2 Rb2 160.00(3) 5_766 5_665
S6Z Ag2 Rb2 54.71(3) 6_566 1_455
S6Z Ag2 Rb2 151.65(4) 5_665 1_455
S6Z Ag2 Rb2 54.20(3) . 1_455
S6Z Ag2 Rb2 81.29(3) 2_655 1_455
Rb2 Ag2 Rb2 129.616(8) 5_766 1_455
Rb2 Ag2 Rb2 61.939(12) 5_665 1_455
S6Z Ag2 Rb2 151.65(4) 6_566 .
S6Z Ag2 Rb2 54.71(3) 5_665 .
S6Z Ag2 Rb2 81.29(3) . .
S6Z Ag2 Rb2 54.20(3) 2_655 .
Rb2 Ag2 Rb2 61.939(12) 5_766 .
Rb2 Ag2 Rb2 129.616(8) 5_665 .
Rb2 Ag2 Rb2 122.44(3) 1_455 .
S7 Ag3 S7 175.51(8) 5_665 6_566
S7 Ag3 Rb1 80.79(3) 5_665 3_455
S7 Ag3 Rb1 99.36(3) 6_566 3_455
S7 Ag3 Rb1 99.36(3) 5_665 3
S7 Ag3 Rb1 80.79(3) 6_566 3
Rb1 Ag3 Rb1 176.14(4) 3_455 3
S7 Ag3 Rb1 130.17(4) 5_665 5_666
S7 Ag3 Rb1 53.57(4) 6_566 5_666
Rb1 Ag3 Rb1 69.545(13) 3_455 5_666
Rb1 Ag3 Rb1 107.780(14) 3 5_666
S7 Ag3 Rb1 53.57(4) 5_665 5_665
S7 Ag3 Rb1 130.17(4) 6_566 5_665
Rb1 Ag3 Rb1 107.780(14) 3_455 5_665
Rb1 Ag3 Rb1 69.545(13) 3 5_665
Rb1 Ag3 Rb1 98.30(2) 5_666 5_665
Ge1Z S6Z Ag2 105.26(6) . 5_665
Ge1Z S6Z Ag2 84.32(5) . .
Ag2 S6Z Ag2 80.03(4) 5_665 .
Ge1Z S6Z Rb1 87.36(4) . 7
Ag2 S6Z Rb1 120.45(5) 5_665 7
Ag2 S6Z Rb1 159.36(5) . 7
Ge1Z S6Z Rb2 85.71(4) . 1_455
Ag2 S6Z Rb2 159.58(5) 5_665 1_455
Ag2 S6Z Rb2 84.08(4) . 1_455
Rb1 S6Z Rb2 76.47(3) 7 1_455
Ge1Z S6Z Rb2 149.48(6) . 5_665
Ag2 S6Z Rb2 89.61(4) 5_665 5_665
Ag2 S6Z Rb2 71.98(3) . 5_665
Rb1 S6Z Rb2 108.17(4) 7 5_665
Rb2 S6Z Rb2 73.24(3) 1_455 5_665
Ge1Z S6Z Rb2 143.27(5) . 1_454
Ag2 S6Z Rb2 66.25(3) 5_665 1_454
Ag2 S6Z Rb2 125.96(4) . 1_454
Rb1 S6Z Rb2 69.85(3) 7 1_454
Rb2 S6Z Rb2 114.73(4) 1_455 1_454
Rb2 S6Z Rb2 67.09(3) 5_665 1_454
Ge1Z S7 Ag3 96.97(5) . 5_665
Ge1Z S7 Rb1 92.08(4) . .
Ag3 S7 Rb1 91.87(5) 5_665 .
Ge1Z S7 Rb2 88.82(4) . .
Ag3 S7 Rb2 106.01(5) 5_665 .
Rb1 S7 Rb2 161.86(5) . .
Ge1Z S7 Rb1 87.55(4) . 7_656
Ag3 S7 Rb1 173.93(6) 5_665 7_656
Rb1 S7 Rb1 83.90(3) . 7_656
Rb2 S7 Rb1 78.04(3) . 7_656
S7 Rb1 S7 65.70(4) . 2_655
S7 Rb1 S7 90.07(3) . 8_455
S7 Rb1 S7 96.10(3) 2_655 8_455
S7 Rb1 S7 96.10(3) . 7_656
S7 Rb1 S7 90.07(3) 2_655 7_656
S7 Rb1 S7 172.65(5) 8_455 7_656
S7 Rb1 S6Z 151.75(3) . 7
S7 Rb1 S6Z 118.20(3) 2_655 7
S7 Rb1 S6Z 61.99(3) 8_455 7
S7 Rb1 S6Z 111.50(4) 7_656 7
S7 Rb1 S6Z 118.20(3) . 8_556
S7 Rb1 S6Z 151.75(3) 2_655 8_556
S7 Rb1 S6Z 111.50(4) 8_455 8_556
S7 Rb1 S6Z 61.99(3) 7_656 8_556
S6Z Rb1 S6Z 72.67(5) 7 8_556
S7 Rb1 Ag3 123.29(3) . 3_445
S7 Rb1 Ag3 60.52(3) 2_655 3_445
S7 Rb1 Ag3 79.23(2) 8_455 3_445
S7 Rb1 Ag3 100.52(2) 7_656 3_445
S6Z Rb1 Ag3 58.92(3) 7 3_445
S6Z Rb1 Ag3 117.51(3) 8_556 3_445
S7 Rb1 Ag3 60.52(3) . 3_545
S7 Rb1 Ag3 123.29(3) 2_655 3_545
S7 Rb1 Ag3 100.52(2) 8_455 3_545
S7 Rb1 Ag3 79.23(2) 7_656 3_545
S6Z Rb1 Ag3 117.51(3) 7 3_545
S6Z Rb1 Ag3 58.92(3) 8_556 3_545
Ag3 Rb1 Ag3 176.14(4) 3_445 3_545
S7 Rb1 Ge1Z 121.04(3) . 7
S7 Rb1 Ge1Z 96.38(2) 2_655 7
S7 Rb1 Ge1Z 33.73(2) 8_455 7
S7 Rb1 Ge1Z 141.62(3) 7_656 7
S6Z Rb1 Ge1Z 33.94(3) 7 7
S6Z Rb1 Ge1Z 103.22(3) 8_556 7
Ag3 Rb1 Ge1Z 52.571(8) 3_445 7
Ag3 Rb1 Ge1Z 125.636(12) 3_545 7
S7 Rb1 Ge1Z 96.38(2) . 7_656
S7 Rb1 Ge1Z 121.04(3) 2_655 7_656
S7 Rb1 Ge1Z 141.62(3) 8_455 7_656
S7 Rb1 Ge1Z 33.73(2) 7_656 7_656
S6Z Rb1 Ge1Z 103.22(3) 7 7_656
S6Z Rb1 Ge1Z 33.94(3) 8_556 7_656
Ag3 Rb1 Ge1Z 125.636(12) 3_445 7_656
Ag3 Rb1 Ge1Z 52.571(8) 3_545 7_656
Ge1Z Rb1 Ge1Z 136.20(3) 7 7_656
S7 Rb1 Ge1Z 32.85(2) . .
S7 Rb1 Ge1Z 32.85(2) 2_655 .
S7 Rb1 Ge1Z 93.67(3) 8_455 .
S7 Rb1 Ge1Z 93.67(3) 7_656 .
S6Z Rb1 Ge1Z 143.66(2) 7 .
S6Z Rb1 Ge1Z 143.66(2) 8_556 .
Ag3 Rb1 Ge1Z 91.932(19) 3_445 .
Ag3 Rb1 Ge1Z 91.932(19) 3_545 .
Ge1Z Rb1 Ge1Z 111.902(13) 7 .
Ge1Z Rb1 Ge1Z 111.902(13) 7_656 .
S7 Rb1 Ag3 74.01(3) . 5_666
S7 Rb1 Ag3 34.56(2) 2_655 5_666
S7 Rb1 Ag3 130.54(3) 8_455 5_666
S7 Rb1 Ag3 55.51(2) 7_656 5_666
S6Z Rb1 Ag3 126.47(3) 7 5_666
S6Z Rb1 Ag3 117.35(2) 8_556 5_666
Ag3 Rb1 Ag3 72.220(14) 3_445 5_666
Ag3 Rb1 Ag3 110.455(13) 3_545 5_666
Ge1Z Rb1 Ag3 122.274(8) 7 5_666
Ge1Z Rb1 Ag3 87.364(10) 7_656 5_666
Ge1Z Rb1 Ag3 49.150(12) . 5_666
S7 Rb2 S7 75.48(4) . 2_755
S7 Rb2 S6Z 61.79(3) . 2_655
S7 Rb2 S6Z 114.47(3) 2_755 2_655
S7 Rb2 S6Z 114.47(3) . 1_655
S7 Rb2 S6Z 61.79(3) 2_755 1_655
S6Z Rb2 S6Z 175.76(5) 2_655 1_655
S7 Rb2 S6Z 167.89(4) . 6_666
S7 Rb2 S6Z 108.06(3) 2_755 6_666
S6Z Rb2 S6Z 106.76(3) 2_655 6_666
S6Z Rb2 S6Z 76.81(4) 1_655 6_666
S7 Rb2 S6Z 108.06(3) . 5_665
S7 Rb2 S6Z 167.89(4) 2_755 5_665
S6Z Rb2 S6Z 76.81(4) 2_655 5_665
S6Z Rb2 S6Z 106.76(3) 1_655 5_665
S6Z Rb2 S6Z 70.98(5) 6_666 5_665
S7 Rb2 Ag2 128.79(3) . 5_766
S7 Rb2 Ag2 69.40(2) 2_755 5_766
S6Z Rb2 Ag2 100.90(2) 2_655 5_766
S6Z Rb2 Ag2 79.85(3) 1_655 5_766
S6Z Rb2 Ag2 46.24(3) 6_666 5_766
S6Z Rb2 Ag2 114.14(3) 5_665 5_766
S7 Rb2 Ag2 69.40(2) . 5_665
S7 Rb2 Ag2 128.79(3) 2_755 5_665
S6Z Rb2 Ag2 79.85(3) 2_655 5_665
S6Z Rb2 Ag2 100.90(2) 1_655 5_665
S6Z Rb2 Ag2 114.14(3) 6_666 5_665
S6Z Rb2 Ag2 46.24(3) 5_665 5_665
Ag2 Rb2 Ag2 160.00(3) 5_766 5_665
S7 Rb2 Ge1Z 33.76(2) . .
S7 Rb2 Ge1Z 106.30(3) 2_755 .
S6Z Rb2 Ge1Z 33.87(2) 2_655 .
S6Z Rb2 Ge1Z 143.56(3) 1_655 .
S6Z Rb2 Ge1Z 137.14(3) 6_666 .
S6Z Rb2 Ge1Z 80.45(3) 5_665 .
Ag2 Rb2 Ge1Z 130.770(6) 5_766 .
Ag2 Rb2 Ge1Z 57.855(9) 5_665 .
S7 Rb2 Ge1Z 106.30(3) . 1_655
S7 Rb2 Ge1Z 33.76(2) 2_755 1_655
S6Z Rb2 Ge1Z 143.56(3) 2_655 1_655
S6Z Rb2 Ge1Z 33.87(2) 1_655 1_655
S6Z Rb2 Ge1Z 80.45(3) 6_666 1_655
S6Z Rb2 Ge1Z 137.14(3) 5_665 1_655
Ag2 Rb2 Ge1Z 57.855(9) 5_766 1_655
Ag2 Rb2 Ge1Z 130.770(6) 5_665 1_655
Ge1Z Rb2 Ge1Z 139.24(3) . 1_655
S7 Rb2 S6Z 77.20(3) . 2_654
S7 Rb2 S6Z 99.83(3) 2_755 2_654
S6Z Rb2 S6Z 114.73(4) 2_655 2_654
S6Z Rb2 S6Z 65.12(4) 1_655 2_654
S6Z Rb2 S6Z 112.91(3) 6_666 2_654
S6Z Rb2 S6Z 70.32(3) 5_665 2_654
Ag2 Rb2 S6Z 143.77(2) 5_766 2_654
Ag2 Rb2 S6Z 37.30(2) 5_665 2_654
Ge1Z Rb2 S6Z 85.23(2) . 2_654
Ge1Z Rb2 S6Z 93.48(2) 1_655 2_654
S7 Rb2 S6Z 99.83(3) . 1_656
S7 Rb2 S6Z 77.20(3) 2_755 1_656
S6Z Rb2 S6Z 65.12(4) 2_655 1_656
S6Z Rb2 S6Z 114.73(4) 1_655 1_656
S6Z Rb2 S6Z 70.32(3) 6_666 1_656
S6Z Rb2 S6Z 112.91(3) 5_665 1_656
Ag2 Rb2 S6Z 37.30(2) 5_766 1_656
Ag2 Rb2 S6Z 143.77(2) 5_665 1_656
Ge1Z Rb2 S6Z 93.48(2) . 1_656
Ge1Z Rb2 S6Z 85.23(2) 1_655 1_656
S6Z Rb2 S6Z 176.31(4) 2_654 1_656

loop_
_geom_bond_atom_site_label_1
_geom_bond_atom_site_label_2
_geom_bond_distance
_geom_bond_site_symmetry_2
Ge1Z S7 2.2167(13) 2_655
Ge1Z S7 2.2167(13) .
Ge1Z S6Z 2.2292(15) 2_655
Ge1Z S6Z 2.2292(15) .
Ge1Z Rb1 3.9884(4) 7
Ge1Z Rb1 3.9884(4) 7_656
Ge1Z Rb2 3.9884(4) .
Ge1Z Rb2 3.9884(4) 1_455
Ge1Z Rb1 4.0838(12) .
Ag2 S6Z 2.4880(14) 6_566
Ag2 S6Z 2.4880(14) 5_665
Ag2 S6Z 2.8537(15) .
Ag2 S6Z 2.8537(15) 2_655
Ag2 Rb2 3.7576(2) 5_766
Ag2 Rb2 3.7576(2) 5_665
Ag2 Rb2 4.2657(5) 1_455
Ag2 Rb2 4.2657(5) .
Ag3 S7 2.3622(13) 5_665
Ag3 S7 2.3622(13) 6_566
Ag3 Rb1 3.74083(15) 3_455
Ag3 Rb1 3.74083(15) 3
Ag3 Rb1 4.1619(8) 5_666
Ag3 Rb1 4.1619(8) 5_665
S6Z Ag2 2.4880(14) 5_665
S6Z Rb1 3.4117(15) 7
S6Z Rb2 3.4783(14) 1_455
S6Z Rb2 3.4819(14) 5_665
S6Z Rb2 3.9912(15) 1_454
S7 Ag3 2.3622(13) 5_665
S7 Rb1 3.3503(15) .
S7 Rb2 3.3615(14) .
S7 Rb1 3.4117(13) 7_656
Rb1 S7 3.3503(15) 2_655
Rb1 S7 3.4117(13) 8_455
Rb1 S7 3.4117(13) 7_656
Rb1 S6Z 3.4117(15) 7
Rb1 S6Z 3.4117(15) 8_556
Rb1 Ag3 3.74083(15) 3_445
Rb1 Ag3 3.74083(15) 3_545
Rb1 Ge1Z 3.9884(4) 7
Rb1 Ge1Z 3.9884(4) 7_656
Rb1 Ag3 4.1619(8) 5_666
Rb2 S7 3.3615(14) 2_755
Rb2 S6Z 3.4783(15) 2_655
Rb2 S6Z 3.4783(15) 1_655
Rb2 S6Z 3.4819(14) 6_666
Rb2 S6Z 3.4819(14) 5_665
Rb2 Ag2 3.7576(2) 5_766
Rb2 Ag2 3.7576(2) 5_665
Rb2 Ge1Z 3.9884(4) 1_655
Rb2 S6Z 3.9912(15) 2_654
Rb2 S6Z 3.9912(15) 1_656
